data_7159726
loop_
_publ_author_name
'Sudarshana, K. A.'
'Sarma, Manas Jyoti'
'Radhakrishnan, Mydhili'
'Chakravarty, Sumana'
'Srihari, Pabbaraja'
'Mehta, Goverdhan'

_publ_section_title
;
 A protocol for directly accessing geminal C-4 diarylated
 pyrazol-5(4<i>H</i>)-ones <i>via</i> tandem C-H aryne insertion and their
 inceptive neurobiological evaluation.
;
_journal_issue 4
_journal_name_full 'Organic &amp; biomolecular chemistry'
_journal_page_first 714
_journal_page_last 719
_journal_paper_doi 10.1039/d3ob01932b
_journal_volume 22
_journal_year 2024
_chemical_formula_moiety 'C22 H18 N2 O'
_chemical_formula_sum 'C22 H18 N2 O'
_chemical_formula_weight 326.38
_space_group_crystal_system monoclinic
_space_group_IT_number 14
_space_group_name_Hall '-P 2ybc'
_space_group_name_H-M_alt 'P 1 21/c 1'
_atom_sites_solution_hydrogens geom
_audit_creation_method SHELXL-2018/3
_audit_update_record
;
2022-05-30 deposited with the CCDC.	2023-12-19 downloaded from the CCDC.
;
_cell_angle_alpha 90
_cell_angle_beta 108.4620(8)
_cell_angle_gamma 90
_cell_formula_units_Z 4
_cell_length_a 13.9291(3)
_cell_length_b 8.5789(2)
_cell_length_c 15.4251(3)
_cell_measurement_reflns_used 6890
_cell_measurement_temperature 294(2)
_cell_measurement_theta_max 26.92
_cell_measurement_theta_min 2.71
_cell_volume 1748.38(7)
_computing_cell_refinement '<i>SAINT</i> (Bruker, 2016)'
_computing_data_collection '<i>APEX3</i> (Bruker, 2016)'
_computing_data_reduction 'Bruker SAINT'
_computing_molecular_graphics 'Bruker SHELXTL'
_computing_publication_material 'Bruker SHELXTL'
_computing_structure_refinement '<i>SHELXL2014</i> (Sheldrick, 2015)'
_computing_structure_solution '<i>SHELXT</i> (Sheldrick, 2015)'
_diffrn_ambient_temperature 294(2)
_diffrn_measured_fraction_theta_full 0.999
_diffrn_measured_fraction_theta_max 0.994
_diffrn_measurement_device_type 'Bruker D8 QUEST PHOTON-100'
_diffrn_measurement_method '\w and \f'
_diffrn_radiation_type MoK\a
_diffrn_radiation_wavelength 0.71073
_diffrn_reflns_av_R_equivalents 0.0614
_diffrn_reflns_av_unetI/netI 0.0651
_diffrn_reflns_Laue_measured_fraction_full 0.999
_diffrn_reflns_Laue_measured_fraction_max 0.994
_diffrn_reflns_limit_h_max 19
_diffrn_reflns_limit_h_min -19
_diffrn_reflns_limit_k_max 12
_diffrn_reflns_limit_k_min -9
_diffrn_reflns_limit_l_max 22
_diffrn_reflns_limit_l_min -22
_diffrn_reflns_number 21077
_diffrn_reflns_point_group_measured_fraction_full 0.999
_diffrn_reflns_point_group_measured_fraction_max 0.994
_diffrn_reflns_theta_full 25.242
_diffrn_reflns_theta_max 30.697
_diffrn_reflns_theta_min 2.722
_exptl_absorpt_coefficient_mu 0.077
_exptl_absorpt_correction_T_max 0.7461
_exptl_absorpt_correction_T_min 0.6632
_exptl_absorpt_correction_type multi-scan
_exptl_absorpt_process_details 'SADABS, Bruker, 2016'
_exptl_crystal_colour colorless
_exptl_crystal_density_diffrn 1.240
_exptl_crystal_description block
_exptl_crystal_F_000 688
_exptl_crystal_size_max 0.270
_exptl_crystal_size_mid 0.240
_exptl_crystal_size_min 0.160
_refine_diff_density_max 0.216
_refine_diff_density_min -0.173
_refine_diff_density_rms 0.042
_refine_ls_extinction_coef 0.014(2)
_refine_ls_extinction_expression Fc^*^=kFc[1+0.001xFc^2^\l^3^/sin(2\q)]^-1/4^
_refine_ls_extinction_method 'SHELXL-2018/3 (Sheldrick 2018)'
_refine_ls_goodness_of_fit_ref 1.009
_refine_ls_hydrogen_treatment constr
_refine_ls_matrix_type full
_refine_ls_number_parameters 228
_refine_ls_number_reflns 5395
_refine_ls_number_restraints 0
_refine_ls_restrained_S_all 1.009
_refine_ls_R_factor_all 0.1291
_refine_ls_R_factor_gt 0.0598
_refine_ls_shift/su_max 0.000
_refine_ls_shift/su_mean 0.000
_refine_ls_structure_factor_coef Fsqd
_refine_ls_weighting_details 'w=1/[\s^2^(Fo^2^)+(0.0579P)^2^+0.3634P] where P=(Fo^2^+2Fc^2^)/3'
_refine_ls_weighting_scheme calc
_refine_ls_wR_factor_gt 0.1268
_refine_ls_wR_factor_ref 0.1561
_reflns_Friedel_coverage 0.000
_reflns_number_gt 2877
_reflns_number_total 5395
_reflns_threshold_expression 'I > 2\s(I)'
_cod_data_source_file d3ob01932b2.cif
_cod_data_source_block KA935_0m
_cod_depositor_comments 'Adding full bibliography for 7159724--7159726.cif.'
_cod_original_sg_symbol_H-M 'P 21/c'
_cod_database_code 7159726
_shelx_shelxl_version_number 2018/3
_shelx_space_group_comment
;
The symmetry employed for this shelxl refinement is uniquely defined
by the following loop, which should always be used as a source of
symmetry information in preference to the above space-group names.
They are only intended as comments.
;
_shelx_estimated_absorpt_t_min 0.980
_shelx_estimated_absorpt_t_max 0.988

loop_
_space_group_symop_operation_xyz
'x, y, z'
'-x, y+1/2, -z+1/2'
'-x, -y, -z'
'x, -y-1/2, z-1/2'

loop_
_atom_site_label
_atom_site_type_symbol
_atom_site_fract_x
_atom_site_fract_y
_atom_site_fract_z
_atom_site_U_iso_or_equiv
_atom_site_adp_type
_atom_site_occupancy
_atom_site_site_symmetry_order
_atom_site_calc_flag
_atom_site_refinement_flags_posn
_atom_site_refinement_flags_adp
_atom_site_refinement_flags_occupancy
_atom_site_disorder_assembly
_atom_site_disorder_group
C1 C 0.33736(13) 0.4538(2) 0.82126(11) 0.0496(4) Uani 1 1 d . . . . .
C2 C 0.35040(12) 0.61616(18) 0.81236(10) 0.0435(4) Uani 1 1 d . . . . .
C3 C 0.25548(12) 0.66695(18) 0.76443(10) 0.0428(4) Uani 1 1 d . . . . .
C4 C 0.41165(16) 0.3358(2) 0.87345(14) 0.0711(6) Uani 1 1 d . . . . .
H4A H 0.376278 0.244007 0.882092 0.107 Uiso 1 1 calc R U . . .
H4B H 0.449631 0.377966 0.931890 0.107 Uiso 1 1 calc R U . . .
H4C H 0.456931 0.309199 0.840025 0.107 Uiso 1 1 calc R U . . .
C5 C 0.44385(12) 0.70787(19) 0.84200(10) 0.0457(4) Uani 1 1 d . . . . .
C6 C 0.53306(13) 0.6462(2) 0.83437(13) 0.0589(5) Uani 1 1 d . . . . .
H6 H 0.533118 0.545828 0.811570 0.071 Uiso 1 1 calc R U . . .
C7 C 0.62101(15) 0.7310(3) 0.85992(15) 0.0712(6) Uani 1 1 d . . . . .
H7 H 0.680064 0.687641 0.854572 0.085 Uiso 1 1 calc R U . . .
C8 C 0.62239(16) 0.8788(3) 0.89320(15) 0.0712(6) Uani 1 1 d . . . . .
H8 H 0.682201 0.935942 0.910666 0.085 Uiso 1 1 calc R U . . .
C9 C 0.53516(16) 0.9424(2) 0.90070(14) 0.0687(5) Uani 1 1 d . . . . .
H9 H 0.535794 1.043228 0.922972 0.082 Uiso 1 1 calc R U . . .
C10 C 0.44648(14) 0.8579(2) 0.87547(12) 0.0575(5) Uani 1 1 d . . . . .
H10 H 0.387766 0.902190 0.881013 0.069 Uiso 1 1 calc R U . . .
C11 C 0.21341(11) 0.86234(17) 0.65108(10) 0.0399(3) Uani 1 1 d . . . . .
C12 C 0.27645(13) 0.8067(2) 0.60584(11) 0.0509(4) Uani 1 1 d . . . . .
H12 H 0.324616 0.730951 0.632171 0.061 Uiso 1 1 calc R U . . .
C13 C 0.26691(16) 0.8654(2) 0.52062(12) 0.0654(5) Uani 1 1 d . . . . .
H13 H 0.309173 0.828969 0.488952 0.078 Uiso 1 1 calc R U . . .
C14 C 0.19616(17) 0.9764(3) 0.48190(12) 0.0701(6) Uani 1 1 d . . . . .
H14 H 0.190196 1.014765 0.424029 0.084 Uiso 1 1 calc R U . . .
C15 C 0.13418(15) 1.0312(2) 0.52804(13) 0.0648(5) Uani 1 1 d . . . . .
H15 H 0.086224 1.107232 0.501622 0.078 Uiso 1 1 calc R U . . .
C16 C 0.14243(13) 0.9742(2) 0.61381(12) 0.0529(4) Uani 1 1 d . . . . .
H16 H 0.100490 1.011245 0.645641 0.063 Uiso 1 1 calc R U . . .
C17 C 0.08718(12) 0.5361(2) 0.69405(11) 0.0480(4) Uani 1 1 d . . . . .
C18 C 0.02083(14) 0.6428(2) 0.70917(13) 0.0639(5) Uani 1 1 d . . . . .
H18 H 0.043952 0.722888 0.751265 0.077 Uiso 1 1 calc R U . . .
C19 C -0.08082(16) 0.6293(3) 0.66083(16) 0.0787(6) Uani 1 1 d . . . . .
H19 H -0.126634 0.700779 0.670368 0.094 Uiso 1 1 calc R U . . .
C20 C -0.11451(17) 0.5116(3) 0.59913(16) 0.0833(7) Uani 1 1 d . . . . .
H20 H -0.183154 0.502807 0.567060 0.100 Uiso 1 1 calc R U . . .
C21 C -0.04743(18) 0.4065(3) 0.58437(15) 0.0803(6) Uani 1 1 d . . . . .
H21 H -0.070624 0.326641 0.542103 0.096 Uiso 1 1 calc R U . . .
C22 C 0.05376(15) 0.4183(2) 0.63163(13) 0.0635(5) Uani 1 1 d . . . . .
H22 H 0.099379 0.347078 0.621456 0.076 Uiso 1 1 calc R U . . .
N1 N 0.19187(10) 0.54346(15) 0.74444(9) 0.0462(3) Uani 1 1 d . . . . .
N2 N 0.24267(11) 0.41003(16) 0.78011(10) 0.0521(4) Uani 1 1 d . . . . .
O1 O 0.22015(8) 0.81318(12) 0.73888(7) 0.0472(3) Uani 1 1 d . . . . .

loop_
_atom_site_aniso_label
_atom_site_aniso_U_11
_atom_site_aniso_U_22
_atom_site_aniso_U_33
_atom_site_aniso_U_23
_atom_site_aniso_U_13
_atom_site_aniso_U_12
C1 0.0519(10) 0.0502(10) 0.0477(8) 0.0078(7) 0.0172(8) 0.0085(8)
C2 0.0465(9) 0.0448(9) 0.0411(8) 0.0055(6) 0.0167(7) 0.0080(7)
C3 0.0499(9) 0.0416(9) 0.0397(7) 0.0044(6) 0.0182(7) 0.0077(7)
C4 0.0686(13) 0.0591(12) 0.0801(13) 0.0228(10) 0.0158(10) 0.0167(10)
C5 0.0482(9) 0.0491(9) 0.0384(7) 0.0074(7) 0.0117(7) 0.0055(7)
C6 0.0513(11) 0.0561(11) 0.0677(11) 0.0007(9) 0.0167(9) 0.0068(9)
C7 0.0463(11) 0.0744(14) 0.0888(15) 0.0129(11) 0.0154(10) 0.0082(10)
C8 0.0551(12) 0.0698(14) 0.0760(13) 0.0156(11) 0.0027(10) -0.0065(10)
C9 0.0790(14) 0.0508(11) 0.0692(12) 0.0015(9) 0.0132(10) -0.0037(10)
C10 0.0583(11) 0.0531(10) 0.0611(10) 0.0021(8) 0.0188(9) 0.0064(9)
C11 0.0402(8) 0.0381(8) 0.0400(7) 0.0007(6) 0.0104(6) -0.0026(6)
C12 0.0549(10) 0.0503(10) 0.0508(9) 0.0005(7) 0.0212(8) 0.0045(8)
C13 0.0804(14) 0.0710(12) 0.0535(10) -0.0010(9) 0.0334(10) -0.0013(11)
C14 0.0862(15) 0.0767(14) 0.0440(9) 0.0083(9) 0.0159(10) -0.0122(12)
C15 0.0600(11) 0.0641(12) 0.0598(11) 0.0192(9) 0.0040(9) 0.0042(9)
C16 0.0469(9) 0.0529(10) 0.0577(10) 0.0083(8) 0.0151(8) 0.0073(8)
C17 0.0459(9) 0.0534(10) 0.0461(8) 0.0082(7) 0.0164(7) 0.0030(8)
C18 0.0549(11) 0.0708(13) 0.0680(11) -0.0010(9) 0.0224(9) 0.0078(9)
C19 0.0536(12) 0.0884(16) 0.0931(16) 0.0164(13) 0.0218(11) 0.0139(11)
C20 0.0525(12) 0.1053(19) 0.0788(14) 0.0194(14) 0.0020(11) -0.0079(13)
C21 0.0724(15) 0.0844(16) 0.0725(13) -0.0044(12) 0.0064(11) -0.0173(13)
C22 0.0636(12) 0.0608(12) 0.0638(11) -0.0029(9) 0.0169(9) -0.0030(9)
N1 0.0462(8) 0.0439(8) 0.0498(7) 0.0058(6) 0.0169(6) 0.0048(6)
N2 0.0565(9) 0.0445(8) 0.0568(8) 0.0095(6) 0.0200(7) 0.0076(7)
O1 0.0580(7) 0.0431(6) 0.0445(6) 0.0052(5) 0.0217(5) 0.0137(5)

loop_
_atom_type_symbol
_atom_type_description
_atom_type_scat_dispersion_real
_atom_type_scat_dispersion_imag
_atom_type_scat_source
C C 0.0033 0.0016 'International Tables Vol C Tables 4.2.6.8 and 6.1.1.4'
H H 0.0000 0.0000 'International Tables Vol C Tables 4.2.6.8 and 6.1.1.4'
N N 0.0061 0.0033 'International Tables Vol C Tables 4.2.6.8 and 6.1.1.4'
O O 0.0106 0.0060 'International Tables Vol C Tables 4.2.6.8 and 6.1.1.4'

loop_
_geom_angle_atom_site_label_1
_geom_angle_atom_site_label_2
_geom_angle_atom_site_label_3
_geom_angle
_geom_angle_site_symmetry_1
_geom_angle_site_symmetry_3
_geom_angle_publ_flag
N2 C1 C2 111.77(14) . . ?
N2 C1 C4 118.87(16) . . ?
C2 C1 C4 129.23(16) . . ?
C3 C2 C1 103.55(14) . . ?
C3 C2 C5 127.58(15) . . ?
C1 C2 C5 128.77(14) . . ?
N1 C3 O1 120.38(14) . . ?
N1 C3 C2 109.00(14) . . ?
O1 C3 C2 130.60(15) . . ?
C1 C4 H4A 109.5 . . ?
C1 C4 H4B 109.5 . . ?
H4A C4 H4B 109.5 . . ?
C1 C4 H4C 109.5 . . ?
H4A C4 H4C 109.5 . . ?
H4B C4 H4C 109.5 . . ?
C10 C5 C6 117.87(17) . . ?
C10 C5 C2 122.16(15) . . ?
C6 C5 C2 119.94(15) . . ?
C7 C6 C5 121.00(18) . . ?
C7 C6 H6 119.5 . . ?
C5 C6 H6 119.5 . . ?
C8 C7 C6 120.38(19) . . ?
C8 C7 H7 119.8 . . ?
C6 C7 H7 119.8 . . ?
C7 C8 C9 119.6(2) . . ?
C7 C8 H8 120.2 . . ?
C9 C8 H8 120.2 . . ?
C8 C9 C10 120.4(2) . . ?
C8 C9 H9 119.8 . . ?
C10 C9 H9 119.8 . . ?
C9 C10 C5 120.70(18) . . ?
C9 C10 H10 119.7 . . ?
C5 C10 H10 119.7 . . ?
C16 C11 C12 121.71(15) . . ?
C16 C11 O1 116.01(13) . . ?
C12 C11 O1 122.24(14) . . ?
C11 C12 C13 118.47(17) . . ?
C11 C12 H12 120.8 . . ?
C13 C12 H12 120.8 . . ?
C14 C13 C12 120.80(17) . . ?
C14 C13 H13 119.6 . . ?
C12 C13 H13 119.6 . . ?
C15 C14 C13 120.04(17) . . ?
C15 C14 H14 120.0 . . ?
C13 C14 H14 120.0 . . ?
C14 C15 C16 120.21(18) . . ?
C14 C15 H15 119.9 . . ?
C16 C15 H15 119.9 . . ?
C11 C16 C15 118.77(17) . . ?
C11 C16 H16 120.6 . . ?
C15 C16 H16 120.6 . . ?
C22 C17 C18 120.91(17) . . ?
C22 C17 N1 118.59(15) . . ?
C18 C17 N1 120.48(16) . . ?
C17 C18 C19 118.9(2) . . ?
C17 C18 H18 120.6 . . ?
C19 C18 H18 120.6 . . ?
C20 C19 C18 120.4(2) . . ?
C20 C19 H19 119.8 . . ?
C18 C19 H19 119.8 . . ?
C19 C20 C21 120.1(2) . . ?
C19 C20 H20 120.0 . . ?
C21 C20 H20 120.0 . . ?
C20 C21 C22 120.3(2) . . ?
C20 C21 H21 119.9 . . ?
C22 C21 H21 119.9 . . ?
C21 C22 C17 119.4(2) . . ?
C21 C22 H22 120.3 . . ?
C17 C22 H22 120.3 . . ?
C3 N1 N2 110.24(13) . . ?
C3 N1 C17 130.14(13) . . ?
N2 N1 C17 119.61(13) . . ?
C1 N2 N1 105.42(13) . . ?
C3 O1 C11 117.91(11) . . ?

loop_
_geom_bond_atom_site_label_1
_geom_bond_atom_site_label_2
_geom_bond_distance
_geom_bond_site_symmetry_2
_geom_bond_publ_flag
C1 N2 1.324(2) . ?
C1 C2 1.417(2) . ?
C1 C4 1.489(2) . ?
C2 C3 1.366(2) . ?
C2 C5 1.465(2) . ?
C3 N1 1.353(2) . ?
C3 O1 1.3595(18) . ?
C4 H4A 0.9600 . ?
C4 H4B 0.9600 . ?
C4 H4C 0.9600 . ?
C5 C10 1.383(2) . ?
C5 C6 1.390(2) . ?
C6 C7 1.371(3) . ?
C6 H6 0.9300 . ?
C7 C8 1.366(3) . ?
C7 H7 0.9300 . ?
C8 C9 1.370(3) . ?
C8 H8 0.9300 . ?
C9 C10 1.378(3) . ?
C9 H9 0.9300 . ?
C10 H10 0.9300 . ?
C11 C16 1.367(2) . ?
C11 C12 1.369(2) . ?
C11 O1 1.3929(17) . ?
C12 C13 1.374(2) . ?
C12 H12 0.9300 . ?
C13 C14 1.365(3) . ?
C13 H13 0.9300 . ?
C14 C15 1.365(3) . ?
C14 H14 0.9300 . ?
C15 C16 1.381(3) . ?
C15 H15 0.9300 . ?
C16 H16 0.9300 . ?
C17 C22 1.371(3) . ?
C17 C18 1.372(2) . ?
C17 N1 1.420(2) . ?
C18 C19 1.380(3) . ?
C18 H18 0.9300 . ?
C19 C20 1.365(3) . ?
C19 H19 0.9300 . ?
C20 C21 1.368(3) . ?
C20 H20 0.9300 . ?
C21 C22 1.370(3) . ?
C21 H21 0.9300 . ?
C22 H22 0.9300 . ?
N1 N2 1.3664(18) . ?

loop_
_geom_torsion_atom_site_label_1
_geom_torsion_atom_site_label_2
_geom_torsion_atom_site_label_3
_geom_torsion_atom_site_label_4
_geom_torsion
_geom_torsion_site_symmetry_1
_geom_torsion_site_symmetry_2
_geom_torsion_site_symmetry_3
_geom_torsion_site_symmetry_4
_geom_torsion_publ_flag
N2 C1 C2 C3 1.36(17) . . . . ?
C4 C1 C2 C3 -174.40(17) . . . . ?
N2 C1 C2 C5 -175.19(14) . . . . ?
C4 C1 C2 C5 9.0(3) . . . . ?
C1 C2 C3 N1 -1.51(16) . . . . ?
C5 C2 C3 N1 175.09(14) . . . . ?
C1 C2 C3 O1 176.75(15) . . . . ?
C5 C2 C3 O1 -6.6(2) . . . . ?
C3 C2 C5 C10 40.2(2) . . . . ?
C1 C2 C5 C10 -144.07(17) . . . . ?
C3 C2 C5 C6 -137.91(17) . . . . ?
C1 C2 C5 C6 37.9(2) . . . . ?
C10 C5 C6 C7 0.5(3) . . . . ?
C2 C5 C6 C7 178.67(16) . . . . ?
C5 C6 C7 C8 -0.3(3) . . . . ?
C6 C7 C8 C9 -0.2(3) . . . . ?
C7 C8 C9 C10 0.4(3) . . . . ?
C8 C9 C10 C5 -0.2(3) . . . . ?
C6 C5 C10 C9 -0.3(2) . . . . ?
C2 C5 C10 C9 -178.41(16) . . . . ?
C16 C11 C12 C13 -0.3(3) . . . . ?
O1 C11 C12 C13 -177.81(15) . . . . ?
C11 C12 C13 C14 -0.1(3) . . . . ?
C12 C13 C14 C15 0.4(3) . . . . ?
C13 C14 C15 C16 -0.3(3) . . . . ?
C12 C11 C16 C15 0.4(3) . . . . ?
O1 C11 C16 C15 178.05(15) . . . . ?
C14 C15 C16 C11 -0.1(3) . . . . ?
C22 C17 C18 C19 0.5(3) . . . . ?
N1 C17 C18 C19 -178.11(16) . . . . ?
C17 C18 C19 C20 0.0(3) . . . . ?
C18 C19 C20 C21 -0.4(3) . . . . ?
C19 C20 C21 C22 0.3(4) . . . . ?
C20 C21 C22 C17 0.2(3) . . . . ?
C18 C17 C22 C21 -0.6(3) . . . . ?
N1 C17 C22 C21 178.01(17) . . . . ?
O1 C3 N1 N2 -177.24(12) . . . . ?
C2 C3 N1 N2 1.23(16) . . . . ?
O1 C3 N1 C17 3.4(2) . . . . ?
C2 C3 N1 C17 -178.09(14) . . . . ?
C22 C17 N1 C3 135.75(17) . . . . ?
C18 C17 N1 C3 -45.7(2) . . . . ?
C22 C17 N1 N2 -43.5(2) . . . . ?
C18 C17 N1 N2 135.08(17) . . . . ?
C2 C1 N2 N1 -0.65(17) . . . . ?
C4 C1 N2 N1 175.60(15) . . . . ?
C3 N1 N2 C1 -0.34(16) . . . . ?
C17 N1 N2 C1 179.06(13) . . . . ?
N1 C3 O1 C11 -85.58(17) . . . . ?
C2 C3 O1 C11 96.32(18) . . . . ?
C16 C11 O1 C3 153.64(14) . . . . ?
C12 C11 O1 C3 -28.7(2) . . . . ?
